data_4109301
loop_
_publ_author_name
'Christian Albrecht'
'Sebastian Schwieger'
'Clemens Bruhn'
'Christoph Wagner'
'Ralph Kluge'
'Harry Schmidt'
'Dirk Steinborn'

_publ_section_title
;
 Alkylthio Bridged 44 cve Triangular Platinum Clusters: Synthesis,
 Oxidation, Degradation, Ligand Substitution, and Quantum Chemical
 Calculations
;
_journal_name_full 'Journal of the American Chemical Society'
_journal_page_first 4551
_journal_page_last 4566
_journal_paper_doi 10.1021/ja068476r
_journal_volume 129
_journal_year 2007
_chemical_formula_moiety 'C62 H55 P4 Pt2 S, Cl'
_chemical_formula_sum 'C62 H55 Cl P4 Pt2 S'
_chemical_formula_weight 1381.63
_chemical_name_systematic
;
 ?
;
_space_group_IT_number 14
_symmetry_cell_setting monoclinic
_symmetry_space_group_name_Hall '-P 2yn'
_symmetry_space_group_name_H-M 'P 1 21/n 1'
_atom_sites_solution_hydrogens geom
_atom_sites_solution_primary direct
_atom_sites_solution_secondary difmap
_audit_creation_method SHELXL-97
_cell_angle_alpha 90.00
_cell_angle_beta 91.440(16)
_cell_angle_gamma 90.00
_cell_formula_units_Z 4
_cell_length_a 11.2934(14)
_cell_length_b 29.191(5)
_cell_length_c 16.471(2)
_cell_measurement_reflns_used 8000
_cell_measurement_temperature 223(2)
_cell_measurement_theta_max 25.0
_cell_measurement_theta_min 2.2
_cell_volume 5428.2(13)
_computing_structure_refinement 'SHELXL-97 (Sheldrick, 1997)'
_computing_structure_solution 'SHELXS-97 (Sheldrick, 1990)'
_diffrn_ambient_temperature 223(2)
_diffrn_measured_fraction_theta_full 0.973
_diffrn_measured_fraction_theta_max 0.973
_diffrn_measurement_device_type 'STOE IPDS'
_diffrn_measurement_method 'rotation method'
_diffrn_radiation_monochromator graphite
_diffrn_radiation_source 'fine-focus sealed tube'
_diffrn_radiation_type MoK\a
_diffrn_radiation_wavelength 0.71073
_diffrn_reflns_av_R_equivalents 0.0908
_diffrn_reflns_av_sigmaI/netI 0.0687
_diffrn_reflns_limit_h_max 12
_diffrn_reflns_limit_h_min -13
_diffrn_reflns_limit_k_max 34
_diffrn_reflns_limit_k_min -28
_diffrn_reflns_limit_l_max 19
_diffrn_reflns_limit_l_min -19
_diffrn_reflns_number 23191
_diffrn_reflns_theta_full 25.00
_diffrn_reflns_theta_max 25.00
_diffrn_reflns_theta_min 2.16
_diffrn_standards_decay_% none
_exptl_absorpt_coefficient_mu 5.394
_exptl_absorpt_correction_T_max 0.4435
_exptl_absorpt_correction_T_min 0.3345
_exptl_absorpt_correction_type numerical
_exptl_absorpt_process_details 'X-red (Stoe, 2004)'
_exptl_crystal_colour yellow
_exptl_crystal_density_diffrn 1.691
_exptl_crystal_description block
_exptl_crystal_F_000 2704
_exptl_crystal_size_max 0.28
_exptl_crystal_size_mid 0.23
_exptl_crystal_size_min 0.20
_refine_diff_density_max 1.185
_refine_diff_density_min -2.792
_refine_diff_density_rms 0.199
_refine_ls_extinction_method none
_refine_ls_goodness_of_fit_ref 1.036
_refine_ls_hydrogen_treatment constr
_refine_ls_matrix_type full
_refine_ls_number_parameters 632
_refine_ls_number_reflns 9301
_refine_ls_number_restraints 0
_refine_ls_restrained_S_all 1.036
_refine_ls_R_factor_all 0.0593
_refine_ls_R_factor_gt 0.0439
_refine_ls_shift/su_max 0.001
_refine_ls_shift/su_mean 0.000
_refine_ls_structure_factor_coef Fsqd
_refine_ls_weighting_details 'calc w=1/[\s^2^(Fo^2^)+(0.0727P)^2^+0.0000P] where P=(Fo^2^+2Fc^2^)/3'
_refine_ls_weighting_scheme calc
_refine_ls_wR_factor_gt 0.1080
_refine_ls_wR_factor_ref 0.1223
_reflns_number_gt 7344
_reflns_number_total 9301
_reflns_threshold_expression >2sigma(I)
_cod_data_source_file ja068476rsi20061122_093638.cif
_cod_data_source_block ipds2361
_cod_original_cell_volume 5428.1(13)
_cod_original_sg_symbol_H-M 'P 21/n'
_cod_database_code 4109301

loop_
_symmetry_equiv_pos_as_xyz
'x, y, z'
'-x+1/2, y+1/2, -z+1/2'
'-x, -y, -z'
'x-1/2, -y-1/2, z-1/2'

loop_
_atom_site_label
_atom_site_type_symbol
_atom_site_fract_x
_atom_site_fract_y
_atom_site_fract_z
_atom_site_U_iso_or_equiv
_atom_site_adp_type
_atom_site_occupancy
_atom_site_symmetry_multiplicity
_atom_site_calc_flag
_atom_site_refinement_flags
C1 C -0.0332(8) 0.1050(3) 0.0389(4) 0.0318(18) Uani 1 1 d .
C2 C -0.1081(9) 0.1357(3) 0.0012(5) 0.038(2) Uani 1 1 d .
H2A H -0.1730 0.1472 0.0294 0.045 Uiso 1 1 calc R
C3 C -0.0899(10) 0.1500(3) -0.0782(5) 0.046(2) Uani 1 1 d .
H3A H -0.1420 0.1711 -0.1033 0.056 Uiso 1 1 calc R
C4 C 0.0054(10) 0.1330(4) -0.1198(5) 0.048(3) Uani 1 1 d .
H4A H 0.0189 0.1428 -0.1731 0.058 Uiso 1 1 calc R
C5 C 0.0803(9) 0.1018(3) -0.0830(5) 0.046(2) Uani 1 1 d .
H5A H 0.1442 0.0898 -0.1117 0.055 Uiso 1 1 calc R
C6 C 0.0620(8) 0.0881(3) -0.0042(5) 0.0362(19) Uani 1 1 d .
H6A H 0.1143 0.0670 0.0208 0.043 Uiso 1 1 calc R
C7 C -0.1879(9) 0.0500(3) 0.1276(5) 0.035(2) Uani 1 1 d .
C8 C -0.2026(8) 0.0235(3) 0.0572(5) 0.0356(19) Uani 1 1 d .
H8A H -0.1437 0.0242 0.0178 0.043 Uiso 1 1 calc R
C9 C -0.3005(9) -0.0035(3) 0.0442(5) 0.041(2) Uani 1 1 d .
H9A H -0.3084 -0.0205 -0.0042 0.049 Uiso 1 1 calc R
C10 C -0.3872(9) -0.0062(3) 0.1009(5) 0.045(2) Uani 1 1 d .
H10A H -0.4521 -0.0260 0.0931 0.054 Uiso 1 1 calc R
C11 C -0.3773(10) 0.0212(4) 0.1706(6) 0.053(3) Uani 1 1 d .
H11A H -0.4372 0.0207 0.2092 0.063 Uiso 1 1 calc R
C12 C -0.2778(8) 0.0493(3) 0.1824(5) 0.037(2) Uani 1 1 d .
H12A H -0.2723 0.0680 0.2287 0.044 Uiso 1 1 calc R
C13 C 0.0645(7) 0.0511(3) 0.1686(4) 0.0283(17) Uani 1 1 d .
C14 C 0.0659(9) 0.0041(3) 0.1525(5) 0.041(2) Uani 1 1 d .
H14A H -0.0024 -0.0104 0.1314 0.049 Uiso 1 1 calc R
C15 C 0.1682(9) -0.0211(3) 0.1677(5) 0.042(2) Uani 1 1 d .
H15A H 0.1688 -0.0527 0.1569 0.050 Uiso 1 1 calc R
C16 C 0.2692(9) 0.0001(4) 0.1985(5) 0.049(3) Uani 1 1 d .
H16A H 0.3389 -0.0170 0.2072 0.059 Uiso 1 1 calc R
C17 C 0.2679(8) 0.0464(4) 0.2166(6) 0.048(2) Uani 1 1 d .
H17A H 0.3359 0.0605 0.2391 0.058 Uiso 1 1 calc R
C18 C 0.1675(8) 0.0717(3) 0.2017(5) 0.037(2) Uani 1 1 d .
H18A H 0.1674 0.1032 0.2138 0.045 Uiso 1 1 calc R
C19 C -0.0522(9) 0.1551(3) 0.4332(5) 0.0346(19) Uani 1 1 d .
H19B H 0.0344 0.1533 0.4365 0.042 Uiso 1 1 calc R
H19A H -0.0828 0.1450 0.4854 0.042 Uiso 1 1 calc R
C20 C -0.0276(7) 0.0640(3) 0.3751(4) 0.0313(18) Uani 1 1 d .
C21 C -0.0753(12) 0.0213(3) 0.3527(7) 0.064(3) Uani 1 1 d .
H21A H -0.1523 0.0197 0.3297 0.076 Uiso 1 1 calc R
C22 C -0.0120(14) -0.0178(4) 0.3637(7) 0.074(4) Uani 1 1 d .
H22A H -0.0455 -0.0461 0.3484 0.089 Uiso 1 1 calc R
C23 C 0.0996(14) -0.0165(4) 0.3967(6) 0.074(4) Uani 1 1 d .
H23A H 0.1430 -0.0437 0.4039 0.088 Uiso 1 1 calc R
C24 C 0.1471(10) 0.0234(5) 0.4187(7) 0.066(3) Uani 1 1 d .
H24A H 0.2232 0.0241 0.4431 0.079 Uiso 1 1 calc R
C25 C 0.0839(10) 0.0652(3) 0.4057(6) 0.054(3) Uani 1 1 d .
H25A H 0.1200 0.0934 0.4184 0.065 Uiso 1 1 calc R
C26 C -0.2619(8) 0.1047(3) 0.3788(4) 0.0340(19) Uani 1 1 d .
C27 C -0.2902(11) 0.0759(4) 0.4416(6) 0.062(3) Uani 1 1 d .
H27A H -0.2295 0.0615 0.4722 0.075 Uiso 1 1 calc R
C28 C -0.4104(14) 0.0679(5) 0.4606(8) 0.080(4) Uani 1 1 d .
H28A H -0.4296 0.0483 0.5036 0.096 Uiso 1 1 calc R
C29 C -0.4990(13) 0.0893(5) 0.4149(9) 0.082(4) Uani 1 1 d .
H29A H -0.5791 0.0841 0.4262 0.099 Uiso 1 1 calc R
C30 C -0.4679(10) 0.1184(4) 0.3524(7) 0.059(3) Uani 1 1 d .
H30A H -0.5277 0.1333 0.3217 0.071 Uiso 1 1 calc R
C31 C -0.3517(8) 0.1257(3) 0.3347(5) 0.036(2) Uani 1 1 d .
H31A H -0.3329 0.1455 0.2918 0.044 Uiso 1 1 calc R
C32 C -0.2531(8) 0.2174(3) 0.4383(5) 0.0335(19) Uani 1 1 d .
C33 C -0.3006(8) 0.1930(3) 0.5046(5) 0.040(2) Uani 1 1 d .
H33A H -0.2496 0.1773 0.5410 0.049 Uiso 1 1 calc R
C34 C -0.4193(9) 0.1921(4) 0.5155(6) 0.051(3) Uani 1 1 d .
H34A H -0.4487 0.1760 0.5602 0.061 Uiso 1 1 calc R
C35 C -0.4980(9) 0.2140(4) 0.4636(7) 0.055(3) Uani 1 1 d .
H35A H -0.5800 0.2126 0.4716 0.066 Uiso 1 1 calc R
C36 C -0.4522(10) 0.2381(4) 0.3990(7) 0.057(3) Uani 1 1 d .
H36A H -0.5043 0.2533 0.3628 0.069 Uiso 1 1 calc R
C37 C -0.3305(9) 0.2402(3) 0.3866(6) 0.043(2) Uani 1 1 d .
H37A H -0.3014 0.2572 0.3429 0.052 Uiso 1 1 calc R
C38 C -0.0126(8) 0.2434(3) 0.4961(5) 0.0320(19) Uani 1 1 d .
C39 C -0.0649(9) 0.2631(3) 0.5649(5) 0.041(2) Uani 1 1 d .
H39A H -0.1475 0.2628 0.5708 0.049 Uiso 1 1 calc R
C40 C 0.0089(10) 0.2827(4) 0.6231(5) 0.053(3) Uani 1 1 d .
H40A H -0.0248 0.2956 0.6693 0.063 Uiso 1 1 calc R
C41 C 0.1283(11) 0.2839(3) 0.6162(6) 0.053(3) Uani 1 1 d .
H41A H 0.1757 0.2976 0.6572 0.063 Uiso 1 1 calc R
C42 C 0.1817(10) 0.2646(3) 0.5469(6) 0.047(2) Uani 1 1 d .
H42A H 0.2644 0.2650 0.5415 0.056 Uiso 1 1 calc R
C43 C 0.1091(8) 0.2452(3) 0.4875(5) 0.0356(19) Uani 1 1 d .
H43A H 0.1428 0.2330 0.4406 0.043 Uiso 1 1 calc R
C44 C -0.0266(9) 0.3422(3) 0.3864(5) 0.038(2) Uani 1 1 d .
C45 C -0.1348(10) 0.3445(3) 0.4278(6) 0.045(2) Uani 1 1 d .
H45A H -0.2021 0.3296 0.4058 0.054 Uiso 1 1 calc R
C46 C -0.1433(10) 0.3683(3) 0.4999(6) 0.051(3) Uani 1 1 d .
H46A H -0.2160 0.3696 0.5265 0.061 Uiso 1 1 calc R
C47 C -0.0441(9) 0.3905(3) 0.5334(6) 0.048(2) Uani 1 1 d .
H47A H -0.0491 0.4064 0.5827 0.057 Uiso 1 1 calc R
C48 C 0.0616(9) 0.3886(3) 0.4929(6) 0.048(2) Uani 1 1 d .
H48A H 0.1284 0.4039 0.5148 0.057 Uiso 1 1 calc R
C49 C 0.0709(9) 0.3644(3) 0.4200(5) 0.045(2) Uani 1 1 d .
H49A H 0.1439 0.3632 0.3938 0.054 Uiso 1 1 calc R
C50 C 0.1244(10) 0.3233(3) 0.2534(5) 0.045(2) Uani 1 1 d .
C51 C 0.2109(10) 0.2903(4) 0.2595(5) 0.055(3) Uani 1 1 d .
H51A H 0.1932 0.2618 0.2829 0.066 Uiso 1 1 calc R
C52 C 0.3227(11) 0.2983(6) 0.2321(7) 0.085(5) Uani 1 1 d .
H52A H 0.3794 0.2749 0.2369 0.102 Uiso 1 1 calc R
C53 C 0.3556(19) 0.3397(12) 0.1977(10) 0.150(14) Uani 1 1 d .
H53A H 0.4323 0.3453 0.1790 0.180 Uiso 1 1 calc R
C54 C 0.271(2) 0.3706(9) 0.1934(10) 0.133(11) Uani 1 1 d .
H54A H 0.2900 0.3988 0.1695 0.160 Uiso 1 1 calc R
C55 C 0.1552(15) 0.3658(5) 0.2207(7) 0.087(5) Uani 1 1 d .
H55A H 0.1006 0.3900 0.2172 0.105 Uiso 1 1 calc R
C56 C -0.1190(10) 0.3457(3) 0.2262(6) 0.049(3) Uani 1 1 d .
C57 C -0.1392(16) 0.3920(4) 0.2415(8) 0.096(5) Uani 1 1 d .
H57A H -0.1074 0.4056 0.2890 0.115 Uiso 1 1 calc R
C58 C -0.2067(18) 0.4183(5) 0.1866(9) 0.126(8) Uani 1 1 d .
H58A H -0.2260 0.4487 0.1993 0.151 Uiso 1 1 calc R
C59 C -0.2451(17) 0.3993(5) 0.1133(9) 0.116(7) Uani 1 1 d .
H59A H -0.2827 0.4180 0.0739 0.139 Uiso 1 1 calc R
C60 C -0.2287(16) 0.3542(4) 0.0981(8) 0.096(6) Uani 1 1 d .
H60A H -0.2594 0.3414 0.0496 0.115 Uiso 1 1 calc R
C61 C -0.1667(11) 0.3265(4) 0.1540(6) 0.059(3) Uani 1 1 d .
H61A H -0.1568 0.2952 0.1433 0.071 Uiso 1 1 calc R
C62 C 0.1161(7) 0.2062(3) 0.1277(5) 0.0342(19) Uani 1 1 d .
H62A H 0.1234 0.1892 0.0774 0.041 Uiso 1 1 calc R
H62B H 0.1579 0.1902 0.1712 0.041 Uiso 1 1 calc R
H62C H 0.1501 0.2365 0.1214 0.041 Uiso 1 1 calc R
P1 P -0.06207(18) 0.08791(7) 0.14414(11) 0.0251(4) Uani 1 1 d .
P2 P -0.10748(19) 0.11712(7) 0.35314(11) 0.0277(4) Uani 1 1 d .
P3 P -0.09701(19) 0.21484(7) 0.41438(11) 0.0283(4) Uani 1 1 d .
P4 P -0.0227(2) 0.31063(7) 0.29087(12) 0.0332(5) Uani 1 1 d .
S1 S -0.03804(18) 0.21145(7) 0.15168(11) 0.0274(4) Uani 1 1 d .
Cl1 Cl 0.2379(2) 0.17010(8) 0.33538(14) 0.0474(6) Uani 1 1 d .
Pt1 Pt -0.07843(3) 0.148975(9) 0.231172(15) 0.02327(10) Uani 1 1 d .
Pt2 Pt -0.05829(3) 0.233476(10) 0.285636(16) 0.02573(11) Uani 1 1 d .

loop_
_atom_site_aniso_label
_atom_site_aniso_U_11
_atom_site_aniso_U_22
_atom_site_aniso_U_33
_atom_site_aniso_U_23
_atom_site_aniso_U_13
_atom_site_aniso_U_12
C1 0.041(5) 0.031(4) 0.024(4) -0.002(3) -0.002(3) -0.002(4)
C2 0.048(6) 0.036(5) 0.029(4) 0.007(4) 0.002(4) -0.002(4)
C3 0.065(7) 0.039(5) 0.034(5) 0.010(4) -0.011(4) -0.003(5)
C4 0.065(7) 0.060(6) 0.021(4) 0.014(4) -0.003(4) -0.009(5)
C5 0.058(7) 0.053(6) 0.027(4) -0.006(4) 0.009(4) -0.004(5)
C6 0.037(5) 0.039(5) 0.033(4) -0.002(4) 0.004(4) -0.002(4)
C7 0.057(6) 0.020(4) 0.028(4) 0.001(3) -0.001(4) 0.001(4)
C8 0.035(5) 0.041(5) 0.030(4) -0.010(4) -0.003(3) -0.010(4)
C9 0.055(6) 0.032(5) 0.035(4) -0.009(4) -0.008(4) -0.004(4)
C10 0.047(6) 0.039(5) 0.048(5) -0.003(4) -0.002(4) -0.015(4)
C11 0.064(7) 0.050(6) 0.045(5) -0.002(5) 0.013(5) -0.015(5)
C12 0.044(6) 0.038(5) 0.028(4) -0.002(3) 0.004(4) -0.002(4)
C13 0.031(5) 0.027(4) 0.028(4) 0.002(3) 0.004(3) 0.004(3)
C14 0.046(6) 0.034(5) 0.043(5) 0.000(4) 0.003(4) 0.005(4)
C15 0.044(6) 0.033(5) 0.048(5) 0.001(4) 0.003(4) 0.013(4)
C16 0.040(6) 0.067(7) 0.041(5) 0.006(5) 0.005(4) 0.021(5)
C17 0.020(5) 0.071(7) 0.054(5) -0.007(5) -0.008(4) 0.011(4)
C18 0.044(6) 0.034(5) 0.034(4) -0.004(4) -0.001(4) -0.009(4)
C19 0.045(6) 0.030(4) 0.029(4) -0.002(3) -0.004(4) 0.005(4)
C20 0.029(5) 0.039(5) 0.025(4) 0.007(3) 0.001(3) 0.006(4)
C21 0.092(10) 0.034(6) 0.064(7) 0.008(5) -0.022(6) 0.005(5)
C22 0.127(13) 0.035(6) 0.059(7) 0.004(5) -0.023(7) 0.009(7)
C23 0.134(13) 0.046(7) 0.041(6) -0.002(5) -0.009(7) 0.042(7)
C24 0.043(7) 0.085(9) 0.070(7) -0.009(7) -0.014(5) 0.034(6)
C25 0.066(8) 0.034(5) 0.063(6) -0.002(5) 0.001(5) 0.009(5)
C26 0.043(6) 0.039(5) 0.020(3) 0.000(3) 0.003(3) -0.006(4)
C27 0.070(8) 0.078(8) 0.040(5) 0.014(5) 0.007(5) -0.021(6)
C28 0.093(11) 0.075(9) 0.074(8) 0.026(7) 0.029(7) -0.028(8)
C29 0.068(10) 0.083(10) 0.097(10) -0.016(8) 0.033(8) -0.029(8)
C30 0.051(7) 0.062(7) 0.065(6) -0.022(6) 0.014(5) -0.003(5)
C31 0.039(6) 0.033(5) 0.037(4) -0.012(4) 0.007(4) -0.003(4)
C32 0.040(5) 0.034(4) 0.026(4) -0.008(3) -0.003(3) 0.004(4)
C33 0.034(6) 0.056(6) 0.031(4) -0.007(4) 0.000(3) 0.009(4)
C34 0.047(7) 0.059(7) 0.047(5) -0.020(5) 0.017(5) -0.013(5)
C35 0.026(6) 0.074(7) 0.066(6) -0.024(6) 0.013(5) 0.004(5)
C36 0.055(8) 0.060(7) 0.057(6) -0.012(5) -0.006(5) 0.015(5)
C37 0.038(6) 0.050(6) 0.042(5) -0.007(4) -0.002(4) 0.018(4)
C38 0.041(6) 0.025(4) 0.030(4) 0.000(3) -0.008(3) 0.011(4)
C39 0.042(6) 0.046(5) 0.034(4) -0.013(4) -0.001(4) 0.005(4)
C40 0.053(7) 0.072(7) 0.033(5) -0.020(5) -0.012(4) 0.009(5)
C41 0.077(9) 0.037(5) 0.043(5) -0.003(4) -0.027(5) 0.003(5)
C42 0.046(6) 0.050(6) 0.044(5) 0.000(4) -0.015(4) 0.001(4)
C43 0.035(6) 0.035(5) 0.037(4) -0.001(4) -0.012(4) 0.000(4)
C44 0.053(6) 0.030(4) 0.031(4) -0.004(3) -0.007(4) 0.000(4)
C45 0.058(7) 0.031(5) 0.045(5) -0.010(4) -0.007(4) -0.007(4)
C46 0.058(7) 0.037(5) 0.058(6) -0.010(5) 0.018(5) 0.004(5)
C47 0.052(7) 0.045(6) 0.045(5) -0.015(4) -0.008(4) 0.001(5)
C48 0.041(6) 0.045(6) 0.057(6) -0.019(5) -0.014(4) 0.004(4)
C49 0.049(6) 0.041(5) 0.045(5) -0.011(4) -0.011(4) 0.004(4)
C50 0.059(7) 0.045(5) 0.030(4) -0.010(4) 0.001(4) -0.020(5)
C51 0.051(7) 0.074(8) 0.039(5) -0.022(5) 0.006(4) -0.034(6)
C52 0.037(7) 0.169(16) 0.049(6) -0.047(8) -0.006(5) -0.014(8)
C53 0.105(16) 0.30(4) 0.043(7) -0.049(14) 0.024(10) -0.14(2)
C54 0.18(2) 0.17(2) 0.053(8) -0.021(11) 0.041(14) -0.13(2)
C55 0.146(14) 0.065(8) 0.051(6) -0.006(6) 0.018(7) -0.059(9)
C56 0.056(7) 0.044(6) 0.047(5) -0.014(4) -0.018(4) 0.018(5)
C57 0.171(16) 0.036(6) 0.078(8) -0.009(6) -0.062(9) 0.023(8)
C58 0.21(2) 0.047(7) 0.112(11) -0.030(8) -0.097(13) 0.064(10)
C59 0.196(19) 0.061(8) 0.086(9) -0.014(7) -0.071(11) 0.072(10)
C60 0.166(16) 0.057(8) 0.061(7) -0.024(6) -0.055(9) 0.041(9)
C61 0.086(9) 0.039(6) 0.052(6) -0.007(5) -0.031(5) 0.011(5)
C62 0.017(5) 0.045(5) 0.041(4) 0.000(4) 0.005(3) -0.009(4)
P1 0.0289(12) 0.0244(10) 0.0221(8) -0.0025(7) 0.0015(7) -0.0008(8)
P2 0.0352(13) 0.0264(10) 0.0213(9) 0.0005(8) -0.0009(8) 0.0016(9)
P3 0.0325(13) 0.0316(11) 0.0204(9) -0.0047(8) -0.0031(8) 0.0021(9)
P4 0.0445(14) 0.0231(10) 0.0316(10) -0.0044(8) -0.0067(9) 0.0008(9)
S1 0.0319(12) 0.0270(10) 0.0232(8) 0.0009(7) 0.0007(7) -0.0007(8)
Cl1 0.0398(14) 0.0478(13) 0.0543(13) -0.0137(11) -0.0047(10) 0.0073(10)
Pt1 0.02875(19) 0.02131(16) 0.01971(15) -0.00124(10) -0.00019(11) -0.00022(11)
Pt2 0.0306(2) 0.02255(16) 0.02390(16) -0.00363(11) -0.00218(12) 0.00111(12)

loop_
_atom_type_symbol
_atom_type_description
_atom_type_scat_dispersion_real
_atom_type_scat_dispersion_imag
_atom_type_scat_source
C C 0.0033 0.0016 'International Tables Vol C Tables 4.2.6.8 and 6.1.1.4'
H H 0.0000 0.0000 'International Tables Vol C Tables 4.2.6.8 and 6.1.1.4'
P P 0.1023 0.0942 'International Tables Vol C Tables 4.2.6.8 and 6.1.1.4'
Pt Pt -1.7033 8.3905 'International Tables Vol C Tables 4.2.6.8 and 6.1.1.4'
S S 0.1246 0.1234 'International Tables Vol C Tables 4.2.6.8 and 6.1.1.4'
Cl Cl 0.1484 0.1585 'International Tables Vol C Tables 4.2.6.8 and 6.1.1.4'

loop_
_geom_angle_atom_site_label_1
_geom_angle_atom_site_label_2
_geom_angle_atom_site_label_3
_geom_angle
C2 C1 C6 118.5(7)
C2 C1 P1 118.8(6)
C6 C1 P1 122.7(6)
C1 C2 C3 121.1(9)
C1 C2 H2A 119.4
C3 C2 H2A 119.4
C4 C3 C2 119.5(9)
C4 C3 H3A 120.2
C2 C3 H3A 120.2
C5 C4 C3 119.9(8)
C5 C4 H4A 120.1
C3 C4 H4A 120.1
C4 C5 C6 120.2(9)
C4 C5 H5A 119.9
C6 C5 H5A 119.9
C5 C6 C1 120.7(9)
C5 C6 H6A 119.6
C1 C6 H6A 119.6
C12 C7 C8 117.4(8)
C12 C7 P1 120.0(6)
C8 C7 P1 122.4(7)
C9 C8 C7 121.7(8)
C9 C8 H8A 119.2
C7 C8 H8A 119.2
C8 C9 C10 120.9(8)
C8 C9 H9A 119.6
C10 C9 H9A 119.6
C9 C10 C11 118.9(9)
C9 C10 H10A 120.6
C11 C10 H10A 120.6
C10 C11 C12 119.6(9)
C10 C11 H11A 120.2
C12 C11 H11A 120.2
C7 C12 C11 121.4(8)
C7 C12 H12A 119.3
C11 C12 H12A 119.3
C14 C13 C18 118.6(8)
C14 C13 P1 123.3(7)
C18 C13 P1 118.0(6)
C15 C14 C13 120.0(9)
C15 C14 H14A 120.0
C13 C14 H14A 120.0
C16 C15 C14 120.3(9)
C16 C15 H15A 119.9
C14 C15 H15A 119.9
C15 C16 C17 120.2(9)
C15 C16 H16A 119.9
C17 C16 H16A 119.9
C18 C17 C16 120.1(9)
C18 C17 H17A 120.0
C16 C17 H17A 120.0
C17 C18 C13 120.8(8)
C17 C18 H18A 119.6
C13 C18 H18A 119.6
P2 C19 P3 111.6(4)
P2 C19 H19B 109.3
P3 C19 H19B 109.3
P2 C19 H19A 109.3
P3 C19 H19A 109.3
H19B C19 H19A 108.0
C25 C20 C21 118.1(9)
C25 C20 P2 120.4(7)
C21 C20 P2 121.2(7)
C22 C21 C20 120.9(12)
C22 C21 H21A 119.5
C20 C21 H21A 119.5
C21 C22 C23 120.6(12)
C21 C22 H22A 119.7
C23 C22 H22A 119.7
C24 C23 C22 119.9(11)
C24 C23 H23A 120.0
C22 C23 H23A 120.0
C23 C24 C25 120.7(11)
C23 C24 H24A 119.6
C25 C24 H24A 119.6
C20 C25 C24 119.6(10)
C20 C25 H25A 120.2
C24 C25 H25A 120.2
C27 C26 C31 119.1(9)
C27 C26 P2 122.2(8)
C31 C26 P2 118.7(6)
C26 C27 C28 120.5(11)
C26 C27 H27A 119.7
C28 C27 H27A 119.7
C29 C28 C27 119.1(11)
C29 C28 H28A 120.4
C27 C28 H28A 120.4
C28 C29 C30 119.1(12)
C28 C29 H29A 120.4
C30 C29 H29A 120.4
C31 C30 C29 121.1(12)
C31 C30 H30A 119.5
C29 C30 H30A 119.5
C30 C31 C26 121.0(9)
C30 C31 H31A 119.5
C26 C31 H31A 119.5
C37 C32 C33 118.1(9)
C37 C32 P3 119.4(7)
C33 C32 P3 122.2(7)
C34 C33 C32 120.3(9)
C34 C33 H33A 119.8
C32 C33 H33A 119.8
C33 C34 C35 122.2(10)
C33 C34 H34A 118.9
C35 C34 H34A 118.9
C34 C35 C36 117.8(10)
C34 C35 H35A 121.1
C36 C35 H35A 121.1
C35 C36 C37 121.5(10)
C35 C36 H36A 119.2
C37 C36 H36A 119.2
C32 C37 C36 120.0(10)
C32 C37 H37A 120.0
C36 C37 H37A 120.0
C43 C38 C39 120.2(8)
C43 C38 P3 116.2(6)
C39 C38 P3 123.6(7)
C40 C39 C38 117.9(9)
C40 C39 H39A 121.0
C38 C39 H39A 121.0
C41 C40 C39 122.6(9)
C41 C40 H40A 118.7
C39 C40 H40A 118.7
C40 C41 C42 119.9(9)
C40 C41 H41A 120.1
C42 C41 H41A 120.1
C43 C42 C41 118.4(10)
C43 C42 H42A 120.8
C41 C42 H42A 120.8
C42 C43 C38 121.0(9)
C42 C43 H43A 119.5
C38 C43 H43A 119.5
C49 C44 C45 118.2(8)
C49 C44 P4 123.1(8)
C45 C44 P4 118.7(7)
C46 C45 C44 121.2(9)
C46 C45 H45A 119.4
C44 C45 H45A 119.4
C45 C46 C47 120.0(9)
C45 C46 H46A 120.0
C47 C46 H46A 120.0
C48 C47 C46 119.2(8)
C48 C47 H47A 120.4
C46 C47 H47A 120.4
C47 C48 C49 121.1(9)
C47 C48 H48A 119.4
C49 C48 H48A 119.4
C44 C49 C48 120.3(9)
C44 C49 H49A 119.9
C48 C49 H49A 119.9
C51 C50 C55 117.8(11)
C51 C50 P4 119.0(7)
C55 C50 P4 123.2(11)
C52 C51 C50 121.0(13)
C52 C51 H51A 119.5
C50 C51 H51A 119.5
C51 C52 C53 122.8(18)
C51 C52 H52A 118.6
C53 C52 H52A 118.6
C54 C53 C52 114.5(17)
C54 C53 H53A 122.7
C52 C53 H53A 122.7
C53 C54 C55 127(2)
C53 C54 H54A 116.6
C55 C54 H54A 116.6
C50 C55 C54 117.1(17)
C50 C55 H55A 121.4
C54 C55 H55A 121.4
C57 C56 C61 118.4(10)
C57 C56 P4 122.6(8)
C61 C56 P4 118.8(7)
C56 C57 C58 120.3(11)
C56 C57 H57A 119.9
C58 C57 H57A 119.9
C59 C58 C57 119.9(11)
C59 C58 H58A 120.0
C57 C58 H58A 120.0
C60 C59 C58 120.5(11)
C60 C59 H59A 119.8
C58 C59 H59A 119.8
C59 C60 C61 120.6(11)
C59 C60 H60A 119.7
C61 C60 H60A 119.7
C60 C61 C56 120.0(10)
C60 C61 H61A 120.0
C56 C61 H61A 120.0
S1 C62 H62A 109.5
S1 C62 H62B 109.5
H62A C62 H62B 109.5
S1 C62 H62C 109.5
H62A C62 H62C 109.5
H62B C62 H62C 109.5
C7 P1 C13 106.3(4)
C7 P1 C1 100.4(4)
C13 P1 C1 102.2(4)
C7 P1 Pt1 119.4(3)
C13 P1 Pt1 113.2(3)
C1 P1 Pt1 113.3(3)
C19 P2 C20 102.4(4)
C19 P2 C26 105.3(4)
C20 P2 C26 104.6(4)
C19 P2 Pt1 109.9(3)
C20 P2 Pt1 116.5(2)
C26 P2 Pt1 116.6(3)
C32 P3 C38 108.2(4)
C32 P3 C19 105.5(4)
C38 P3 C19 99.9(4)
C32 P3 Pt2 114.1(3)
C38 P3 Pt2 118.3(3)
C19 P3 Pt2 109.2(3)
C56 P4 C44 101.2(4)
C56 P4 C50 102.9(5)
C44 P4 C50 103.4(4)
C56 P4 Pt2 115.5(3)
C44 P4 Pt2 121.4(3)
C50 P4 Pt2 110.3(3)
C62 S1 Pt1 105.4(3)
C62 S1 Pt2 110.6(3)
Pt1 S1 Pt2 69.61(5)
P2 Pt1 S1 150.95(7)
P2 Pt1 P1 104.64(7)
S1 Pt1 P1 103.89(7)
P2 Pt1 Pt2 95.54(5)
S1 Pt1 Pt2 55.51(5)
P1 Pt1 Pt2 158.73(5)
P3 Pt2 P4 103.96(7)
P3 Pt2 S1 149.32(7)
P4 Pt2 S1 106.72(7)
P3 Pt2 Pt1 94.46(5)
P4 Pt2 Pt1 161.50(5)
S1 Pt2 Pt1 54.88(5)

loop_
_geom_bond_atom_site_label_1
_geom_bond_atom_site_label_2
_geom_bond_distance
C1 C2 1.369(12)
C1 C6 1.393(12)
C1 P1 1.841(7)
C2 C3 1.393(12)
C2 H2A 0.9400
C3 C4 1.382(15)
C3 H3A 0.9400
C4 C5 1.372(14)
C4 H4A 0.9400
C5 C6 1.381(11)
C5 H5A 0.9400
C6 H6A 0.9400
C7 C12 1.375(12)
C7 C8 1.402(11)
C7 P1 1.816(9)
C8 C9 1.370(12)
C8 H8A 0.9400
C9 C10 1.372(13)
C9 H9A 0.9400
C10 C11 1.399(13)
C10 H10A 0.9400
C11 C12 1.402(13)
C11 H11A 0.9400
C12 H12A 0.9400
C13 C14 1.397(12)
C13 C18 1.407(12)
C13 P1 1.825(8)
C14 C15 1.386(13)
C14 H14A 0.9400
C15 C16 1.383(14)
C15 H15A 0.9400
C16 C17 1.384(15)
C16 H16A 0.9400
C17 C18 1.369(13)
C17 H17A 0.9400
C18 H18A 0.9400
C19 P2 1.821(8)
C19 P3 1.840(8)
C19 H19B 0.9800
C19 H19A 0.9800
C20 C25 1.345(14)
C20 C21 1.405(14)
C20 P2 1.826(8)
C21 C22 1.357(16)
C21 H21A 0.9400
C22 C23 1.360(19)
C22 H22A 0.9400
C23 C24 1.328(18)
C23 H23A 0.9400
C24 C25 1.426(15)
C24 H24A 0.9400
C25 H25A 0.9400
C26 C27 1.376(12)
C26 C31 1.377(12)
C26 P2 1.841(9)
C27 C28 1.420(17)
C27 H27A 0.9400
C28 C29 1.39(2)
C28 H28A 0.9400
C29 C30 1.387(18)
C29 H29A 0.9400
C30 C31 1.369(14)
C30 H30A 0.9400
C31 H31A 0.9400
C32 C37 1.376(12)
C32 C33 1.422(12)
C32 P3 1.817(9)
C33 C34 1.357(13)
C33 H33A 0.9400
C34 C35 1.375(15)
C34 H34A 0.9400
C35 C36 1.386(16)
C35 H35A 0.9400
C36 C37 1.397(15)
C36 H36A 0.9400
C37 H37A 0.9400
C38 C43 1.386(13)
C38 C39 1.412(11)
C38 P3 1.831(8)
C39 C40 1.379(13)
C39 H39A 0.9400
C40 C41 1.357(15)
C40 H40A 0.9400
C41 C42 1.422(14)
C41 H41A 0.9400
C42 C43 1.381(12)
C42 H42A 0.9400
C43 H43A 0.9400
C44 C49 1.382(13)
C44 C45 1.416(14)
C44 P4 1.824(8)
C45 C46 1.383(13)
C45 H45A 0.9400
C46 C47 1.394(14)
C46 H46A 0.9400
C47 C48 1.383(13)
C47 H47A 0.9400
C48 C49 1.401(12)
C48 H48A 0.9400
C49 H49A 0.9400
C50 C51 1.373(16)
C50 C55 1.399(15)
C50 P4 1.825(10)
C51 C52 1.371(16)
C51 H51A 0.9400
C52 C53 1.39(3)
C52 H52A 0.9400
C53 C54 1.31(3)
C53 H53A 0.9400
C54 C55 1.40(3)
C54 H54A 0.9400
C55 H55A 0.9400
C56 C57 1.395(15)
C56 C61 1.409(13)
C56 P4 1.818(10)
C57 C58 1.396(16)
C57 H57A 0.9400
C58 C59 1.387(18)
C58 H58A 0.9400
C59 C60 1.354(17)
C59 H59A 0.9400
C60 C61 1.400(15)
C60 H60A 0.9400
C61 H61A 0.9400
C62 S1 1.802(8)
C62 H62A 0.9700
C62 H62B 0.9700
C62 H62C 0.9700
P1 Pt1 2.2978(19)
P2 Pt1 2.2453(19)
P3 Pt2 2.2428(19)
P4 Pt2 2.289(2)
S1 Pt1 2.2974(19)
S1 Pt2 2.3150(18)
Pt1 Pt2 2.6326(5)
